data_1505612
loop_
_publ_author_name
'Porto, Silvia'
'Seco, Jos\'e Manuel'
'Ortiz, Aurelio'
'Qui\~no\'a, Emilio'
'Riguera, Ricardo'

_publ_section_title
;
 Chiral thiols: the assignment of their absolute configuration by 1H NMR.
;
_journal_issue 24
_journal_name_full 'Organic letters'
_journal_page_first 5015
_journal_page_last 5018
_journal_paper_doi 10.1021/ol7022196
_journal_volume 9
_journal_year 2007
_chemical_absolute_configuration ad
_chemical_compound_source 'synthesis as described'
_chemical_formula_moiety 'C23 H28 O11 S1'
_chemical_formula_sum 'C23 H28 O11 S'
_chemical_formula_weight 512.51
_chemical_name_systematic
;
(S)-MPA thioester of 1-thio-beta-D-glucose tetraacetate
;
_space_group_IT_number 5
_symmetry_cell_setting monoclinic
_symmetry_Int_Tables_number 5
_symmetry_space_group_name_Hall 'C 2y'
_symmetry_space_group_name_H-M 'C 1 2 1'
_atom_sites_solution_hydrogens geom
_atom_sites_solution_primary direct
_atom_sites_solution_secondary difmap
_audit_conform_dict_location ftp://ftp.iucr.org/pub/cif_core.dic
_audit_conform_dict_name cif_core.dic
_audit_conform_dict_version 2.3
_audit_creation_date 2006-08-08T10:37:15-00:00
_audit_creation_method 'WinGX routine CIF_UPDATE'
_cell_angle_alpha 90
_cell_angle_beta 104.455(4)
_cell_angle_gamma 90
_cell_formula_units_Z 8
_cell_length_a 27.301(8)
_cell_length_b 9.969(3)
_cell_length_c 18.683(5)
_cell_measurement_reflns_used 1254
_cell_measurement_temperature 100.0(1)
_cell_measurement_theta_max 27.712
_cell_measurement_theta_min 2.1835
_cell_measurement_wavelength 0.71073
_cell_volume 4924(2)
_computing_cell_refinement 'BRUKER SMART'
_computing_data_collection 'BRUKER SMART'
_computing_data_reduction 'BRUKER SMART'
_computing_molecular_graphics 'Ortep-3 for Windows (Farrugia, 1997)'
_computing_publication_material 'WinGX publication routines (Farrugia, 1999)'
_computing_structure_refinement 'SHELXL-97 (Sheldrick, 1997)'
_computing_structure_solution 'Sir 97'
_diffrn_ambient_temperature 100.0(1)
_diffrn_measured_fraction_theta_full 0.997
_diffrn_measured_fraction_theta_max 0.997
_diffrn_measurement_device_type 'Smart-CCD-1000 BRUKER'
_diffrn_measurement_method 'omega scans'
_diffrn_radiation_monochromator graphite
_diffrn_radiation_probe x-ray
_diffrn_radiation_type MoK\a
_diffrn_radiation_wavelength 0.71073
_diffrn_reflns_av_R_equivalents 0.0545
_diffrn_reflns_av_unetI/netI 0.073
_diffrn_reflns_limit_h_max 33
_diffrn_reflns_limit_h_min -34
_diffrn_reflns_limit_k_max 12
_diffrn_reflns_limit_k_min -12
_diffrn_reflns_limit_l_max 23
_diffrn_reflns_limit_l_min 0
_diffrn_reflns_number 22902
_diffrn_reflns_theta_full 26.73
_diffrn_reflns_theta_max 26.73
_diffrn_reflns_theta_min 1.13
_exptl_absorpt_coefficient_mu 0.19
_exptl_absorpt_correction_T_max 0.97
_exptl_absorpt_correction_T_min 0.74
_exptl_absorpt_correction_type multi-scan
_exptl_absorpt_process_details 'BRUKER SADABS'
_exptl_crystal_colour colourless
_exptl_crystal_density_diffrn 1.383
_exptl_crystal_density_method 'not measured'
_exptl_crystal_description prism
_exptl_crystal_F_000 2160
_exptl_crystal_preparation ethoxyethane/hexane
_exptl_crystal_size_max 0.24
_exptl_crystal_size_mid 0.22
_exptl_crystal_size_min 0.14
_refine_diff_density_max 0.392
_refine_diff_density_min -0.266
_refine_diff_density_rms 0.057
_refine_ls_abs_structure_details 'Flack H D (1983), Acta Cryst. A39, 876-881'
_refine_ls_abs_structure_Flack 0.11(7)
_refine_ls_extinction_method none
_refine_ls_goodness_of_fit_ref 1.009
_refine_ls_hydrogen_treatment constr
_refine_ls_matrix_type full
_refine_ls_number_parameters 641
_refine_ls_number_reflns 10233
_refine_ls_number_restraints 1
_refine_ls_restrained_S_all 1.009
_refine_ls_R_factor_all 0.0717
_refine_ls_R_factor_gt 0.0512
_refine_ls_shift/su_max 0.001
_refine_ls_shift/su_mean 0
_refine_ls_structure_factor_coef Fsqd
_refine_ls_weighting_details 'calc w=1/[\s^2^(Fo^2^)+(0.0789P)^2^+0.0000P] where P=(Fo^2^+2Fc^2^)/3'
_refine_ls_weighting_scheme calc
_refine_ls_wR_factor_gt 0.1236
_refine_ls_wR_factor_ref 0.1342
_reflns_number_gt 8128
_reflns_number_total 10233
_reflns_threshold_expression >2sigma(I)
_cod_data_source_file ol7022196-file001.cif
_cod_data_source_block rr02sr1n
_cod_original_sg_symbol_H-M 'C 2'
_cod_original_formula_sum 'C23 H28 O11 S1'
_cod_database_code 1505612

loop_
_symmetry_equiv_pos_as_xyz
'x, y, z'
'-x, y, -z'
'x+1/2, y+1/2, z'
'-x+1/2, y+1/2, -z'

loop_
_atom_site_label
_atom_site_type_symbol
_atom_site_fract_x
_atom_site_fract_y
_atom_site_fract_z
_atom_site_U_iso_or_equiv
_atom_site_adp_type
_atom_site_occupancy
_atom_site_symmetry_multiplicity
_atom_site_calc_flag
_atom_site_refinement_flags
O1 O 0.55695(7) 0.4718(2) 0.67219(11) 0.0173(5) Uani 1 1 d .
C2 C 0.51051(10) 0.5169(3) 0.62580(17) 0.0163(6) Uani 1 1 d .
H2 H 0.5092 0.4957 0.5741 0.02 Uiso 1 1 calc R
C3 C 0.50692(10) 0.6678(3) 0.63530(16) 0.0160(6) Uani 1 1 d .
H3 H 0.508 0.6892 0.6869 0.019 Uiso 1 1 calc R
C4 C 0.55029(10) 0.7372(3) 0.61238(16) 0.0152(6) Uani 1 1 d .
H4 H 0.546 0.7301 0.5589 0.018 Uiso 1 1 calc R
C5 C 0.60027(11) 0.6760(3) 0.65356(16) 0.0150(6) Uani 1 1 d .
H5 H 0.6084 0.7031 0.7056 0.018 Uiso 1 1 calc R
C6 C 0.59923(10) 0.5223(3) 0.64731(17) 0.0172(6) Uani 1 1 d .
H6 H 0.596 0.4957 0.5958 0.021 Uiso 1 1 calc R
S7 S 0.45982(3) 0.43135(8) 0.65392(4) 0.02048(18) Uani 1 1 d .
C8 C 0.43063(11) 0.3508(3) 0.56821(18) 0.0209(7) Uani 1 1 d .
O9 O 0.44450(8) 0.3612(2) 0.51219(12) 0.0233(5) Uani 1 1 d .
C10 C 0.38439(11) 0.2656(3) 0.57184(18) 0.0236(7) Uani 1 1 d .
H10 H 0.3884 0.1755 0.5532 0.028 Uiso 1 1 calc R
O11 O 0.37984(8) 0.2553(2) 0.64497(12) 0.0261(5) Uani 1 1 d .
C12 C 0.40803(13) 0.1448(4) 0.6846(2) 0.0331(8) Uani 1 1 d .
H12A H 0.394 0.0619 0.6625 0.05 Uiso 1 1 calc R
H12B H 0.4062 0.1475 0.7352 0.05 Uiso 1 1 calc R
H12C H 0.4427 0.1514 0.6825 0.05 Uiso 1 1 calc R
C13 C 0.33711(11) 0.3284(3) 0.52380(17) 0.0223(7) Uani 1 1 d .
C14 C 0.31857(12) 0.4482(4) 0.5449(2) 0.0308(8) Uani 1 1 d .
H14 H 0.3348 0.4883 0.5895 0.037 Uiso 1 1 calc R
C15 C 0.27624(13) 0.5078(4) 0.5004(2) 0.0410(10) Uani 1 1 d .
H15 H 0.2637 0.587 0.5153 0.049 Uiso 1 1 calc R
C16 C 0.25238(14) 0.4502(5) 0.4335(2) 0.0446(11) Uani 1 1 d .
H16 H 0.2246 0.4925 0.4029 0.053 Uiso 1 1 calc R
C17 C 0.26937(14) 0.3311(5) 0.4118(2) 0.0445(11) Uani 1 1 d .
H17 H 0.2525 0.2909 0.3676 0.053 Uiso 1 1 calc R
C18 C 0.31242(13) 0.2708(5) 0.4572(2) 0.0379(10) Uani 1 1 d .
H18 H 0.3245 0.1909 0.4424 0.045 Uiso 1 1 calc R
O19 O 0.45959(7) 0.7109(2) 0.58776(11) 0.0174(4) Uani 1 1 d .
C20 C 0.42831(11) 0.7837(3) 0.61952(17) 0.0188(7) Uani 1 1 d .
O21 O 0.44099(8) 0.8274(2) 0.68091(13) 0.0291(6) Uani 1 1 d .
C22 C 0.37739(11) 0.7985(4) 0.56826(18) 0.0252(7) Uani 1 1 d .
H22A H 0.353 0.8172 0.5961 0.038 Uiso 1 1 calc R
H22B H 0.3684 0.7169 0.5409 0.038 Uiso 1 1 calc R
H22C H 0.3779 0.871 0.5346 0.038 Uiso 1 1 calc R
O23 O 0.54826(8) 0.8758(2) 0.63391(12) 0.0197(5) Uani 1 1 d .
C24 C 0.55091(11) 0.9740(3) 0.58481(19) 0.0227(7) Uani 1 1 d .
O25 O 0.56121(9) 0.9549(2) 0.52691(14) 0.0341(6) Uani 1 1 d .
C26 C 0.53769(13) 1.1072(3) 0.6122(2) 0.0280(8) Uani 1 1 d .
H26A H 0.5577 1.1761 0.5975 0.042 Uiso 1 1 calc R
H26B H 0.5444 1.1053 0.6651 0.042 Uiso 1 1 calc R
H26C H 0.5025 1.1256 0.5915 0.042 Uiso 1 1 calc R
O27 O 0.63819(7) 0.7256(2) 0.61850(11) 0.0191(5) Uani 1 1 d .
C28 C 0.68356(11) 0.7638(3) 0.66272(17) 0.0183(6) Uani 1 1 d .
O29 O 0.69335(8) 0.7586(2) 0.72881(12) 0.0242(5) Uani 1 1 d .
C30 C 0.71835(13) 0.8089(4) 0.61779(19) 0.0311(8) Uani 1 1 d .
H30A H 0.7296 0.8985 0.6318 0.047 Uiso 1 1 calc R
H30B H 0.7009 0.8073 0.5664 0.047 Uiso 1 1 calc R
H30C H 0.747 0.7498 0.6261 0.047 Uiso 1 1 calc R
C31 C 0.64607(11) 0.4604(3) 0.69629(18) 0.0185(6) Uani 1 1 d .
H31A H 0.6759 0.4909 0.6817 0.022 Uiso 1 1 calc R
H31B H 0.6493 0.4858 0.7474 0.022 Uiso 1 1 calc R
O32 O 0.64094(7) 0.3160(2) 0.68800(12) 0.0195(5) Uani 1 1 d .
C33 C 0.67840(12) 0.2447(3) 0.73197(18) 0.0241(7) Uani 1 1 d .
O34 O 0.71458(9) 0.2952(2) 0.77320(13) 0.0309(6) Uani 1 1 d .
C35 C 0.66821(13) 0.0973(3) 0.7237(2) 0.0304(8) Uani 1 1 d .
H35A H 0.6993 0.0488 0.7411 0.046 Uiso 1 1 calc R
H35B H 0.6539 0.0765 0.6726 0.046 Uiso 1 1 calc R
H35C H 0.6449 0.0719 0.7523 0.046 Uiso 1 1 calc R
O1B O 0.44639(7) 0.6929(2) 0.83104(11) 0.0173(5) Uani 1 1 d .
C2B C 0.49254(10) 0.7377(3) 0.87747(16) 0.0156(6) Uani 1 1 d .
H2B H 0.4934 0.7182 0.9292 0.019 Uiso 1 1 calc R
C3B C 0.49954(11) 0.8872(3) 0.86756(16) 0.0154(6) Uani 1 1 d .
H3B H 0.5014 0.9066 0.8169 0.019 Uiso 1 1 calc R
C4B C 0.45560(11) 0.9639(3) 0.88572(17) 0.0151(6) Uani 1 1 d .
H4B H 0.4566 0.955 0.9383 0.018 Uiso 1 1 calc R
C5B C 0.40630(10) 0.9082(3) 0.83834(16) 0.0155(6) Uani 1 1 d .
H5B H 0.4031 0.9306 0.7863 0.019 Uiso 1 1 calc R
C6B C 0.40356(10) 0.7564(3) 0.84746(17) 0.0175(6) Uani 1 1 d .
H6B H 0.4022 0.7347 0.8981 0.021 Uiso 1 1 calc R
S7B S 0.54166(3) 0.64303(8) 0.84944(4) 0.01932(18) Uani 1 1 d .
C8B C 0.57436(11) 0.5752(3) 0.93679(18) 0.0204(7) Uani 1 1 d .
O9B O 0.56173(8) 0.5884(2) 0.99350(12) 0.0234(5) Uani 1 1 d .
C10B C 0.62289(11) 0.5000(3) 0.93329(18) 0.0237(7) Uani 1 1 d .
H10B H 0.6278 0.4229 0.9668 0.028 Uiso 1 1 calc R
O11B O 0.62026(8) 0.4560(2) 0.86113(13) 0.0260(5) Uani 1 1 d .
C12B C 0.59503(14) 0.3303(4) 0.8448(2) 0.0345(9) Uani 1 1 d .
H12D H 0.616 0.2604 0.8717 0.052 Uiso 1 1 calc R
H12E H 0.5885 0.3128 0.7928 0.052 Uiso 1 1 calc R
H12F H 0.5636 0.3331 0.8591 0.052 Uiso 1 1 calc R
C13B C 0.66684(12) 0.5977(4) 0.95809(19) 0.0264(8) Uani 1 1 d .
C14B C 0.68288(12) 0.6793(4) 0.9094(2) 0.0301(8) Uani 1 1 d .
H14B H 0.6673 0.6748 0.8592 0.036 Uiso 1 1 calc R
C15B C 0.72222(14) 0.7682(4) 0.9348(2) 0.0420(10) Uani 1 1 d .
H15B H 0.7331 0.8225 0.9014 0.05 Uiso 1 1 calc R
C16B C 0.74546(14) 0.7773(4) 1.0088(3) 0.0460(12) Uani 1 1 d .
H16B H 0.7717 0.838 1.0252 0.055 Uiso 1 1 calc R
C17B C 0.72972(14) 0.6964(5) 1.0587(2) 0.0473(12) Uani 1 1 d .
H17B H 0.7453 0.7021 1.1089 0.057 Uiso 1 1 calc R
C18B C 0.69021(13) 0.6058(4) 1.0332(2) 0.0343(9) Uani 1 1 d .
H18B H 0.6795 0.5508 1.0665 0.041 Uiso 1 1 calc R
O19B O 0.54563(7) 0.9254(2) 0.91911(11) 0.0175(4) Uani 1 1 d .
C20B C 0.58322(11) 0.9789(3) 0.89148(18) 0.0198(7) Uani 1 1 d .
O21B O 0.57827(9) 1.0034(3) 0.82745(13) 0.0330(6) Uani 1 1 d .
C22B C 0.62987(11) 0.9991(3) 0.95155(19) 0.0253(7) Uani 1 1 d .
H22D H 0.6567 1.0294 0.9307 0.038 Uiso 1 1 calc R
H22E H 0.6394 0.9158 0.9771 0.038 Uiso 1 1 calc R
H22F H 0.6236 1.065 0.9857 0.038 Uiso 1 1 calc R
O23B O 0.46101(7) 1.1026(2) 0.86705(11) 0.0171(4) Uani 1 1 d .
C24B C 0.45258(11) 1.1992(3) 0.91404(18) 0.0192(7) Uani 1 1 d .
O25B O 0.43988(9) 1.1762(2) 0.96958(13) 0.0302(6) Uani 1 1 d .
C26B C 0.46208(12) 1.3365(3) 0.8879(2) 0.0251(7) Uani 1 1 d .
H26D H 0.4372 1.3977 0.8972 0.038 Uiso 1 1 calc R
H26E H 0.4599 1.3338 0.8358 0.038 Uiso 1 1 calc R
H26F H 0.4952 1.366 0.9139 0.038 Uiso 1 1 calc R
O27B O 0.36561(7) 0.9684(2) 0.86322(11) 0.0183(5) Uani 1 1 d .
C28B C 0.32315(10) 1.0050(3) 0.81168(17) 0.0159(6) Uani 1 1 d .
O29B O 0.31931(8) 0.9987(2) 0.74637(12) 0.0242(5) Uani 1 1 d .
C30B C 0.28315(11) 1.0490(3) 0.84846(19) 0.0239(7) Uani 1 1 d .
H30D H 0.2579 1.0998 0.8142 0.036 Uiso 1 1 calc R
H30E H 0.2981 1.1039 0.8905 0.036 Uiso 1 1 calc R
H30F H 0.2678 0.9717 0.8644 0.036 Uiso 1 1 calc R
C31B C 0.35804(12) 0.6999(3) 0.79351(18) 0.0217(7) Uani 1 1 d .
H31C H 0.3276 0.7453 0.7985 0.026 Uiso 1 1 calc R
H31D H 0.3611 0.712 0.7433 0.026 Uiso 1 1 calc R
O32B O 0.35550(8) 0.5589(2) 0.80993(13) 0.0222(5) Uani 1 1 d .
C33B C 0.32012(11) 0.4906(3) 0.76150(19) 0.0229(7) Uani 1 1 d .
O34B O 0.29248(9) 0.5424(3) 0.70835(15) 0.0386(6) Uani 1 1 d .
C35B C 0.31933(13) 0.3453(3) 0.7816(2) 0.0315(8) Uani 1 1 d .
H35D H 0.2852 0.3186 0.7797 0.047 Uiso 1 1 calc R
H35E H 0.3401 0.3319 0.8308 0.047 Uiso 1 1 calc R
H35F H 0.3322 0.2924 0.7474 0.047 Uiso 1 1 calc R

loop_
_atom_site_aniso_label
_atom_site_aniso_U_11
_atom_site_aniso_U_22
_atom_site_aniso_U_33
_atom_site_aniso_U_23
_atom_site_aniso_U_13
_atom_site_aniso_U_12
O1 0.0121(10) 0.0191(11) 0.0206(11) 0.0052(9) 0.0037(9) 0.0021(8)
C2 0.0134(14) 0.0181(16) 0.0175(15) 0.0024(12) 0.0041(12) 0.0002(12)
C3 0.0107(13) 0.0235(16) 0.0123(14) -0.0011(12) -0.0003(12) 0.0006(11)
C4 0.0159(14) 0.0150(15) 0.0143(14) -0.0022(12) 0.0031(12) 0.0007(11)
C5 0.0151(14) 0.0155(15) 0.0145(15) 0.0014(12) 0.0037(12) -0.0009(11)
C6 0.0147(15) 0.0200(16) 0.0171(16) -0.0026(13) 0.0042(12) -0.0017(12)
S7 0.0176(4) 0.0242(4) 0.0206(4) 0.0039(3) 0.0065(3) -0.0030(3)
C8 0.0167(15) 0.0172(16) 0.0259(18) 0.0077(13) -0.0002(13) 0.0028(12)
O9 0.0210(11) 0.0291(13) 0.0198(12) 0.0019(10) 0.0053(9) -0.0045(9)
C10 0.0231(17) 0.0205(17) 0.0276(18) 0.0028(14) 0.0069(14) -0.0059(13)
O11 0.0232(12) 0.0303(13) 0.0250(12) 0.0086(10) 0.0065(10) 0.0005(10)
C12 0.0323(19) 0.031(2) 0.036(2) 0.0145(17) 0.0075(16) -0.0003(16)
C13 0.0151(15) 0.0317(19) 0.0202(16) 0.0067(14) 0.0048(13) -0.0053(13)
C14 0.0247(18) 0.033(2) 0.035(2) 0.0034(17) 0.0067(15) -0.0035(15)
C15 0.0270(19) 0.043(2) 0.057(3) 0.015(2) 0.0173(19) 0.0021(17)
C16 0.0237(19) 0.070(3) 0.038(2) 0.026(2) 0.0045(17) -0.0064(19)
C17 0.027(2) 0.082(3) 0.023(2) 0.001(2) 0.0041(16) -0.017(2)
C18 0.0287(19) 0.059(3) 0.030(2) -0.0065(19) 0.0157(17) -0.0121(18)
O19 0.0147(10) 0.0206(11) 0.0164(11) -0.0010(9) 0.0027(8) 0.0028(8)
C20 0.0174(15) 0.0203(16) 0.0207(17) 0.0045(13) 0.0083(13) 0.0009(12)
O21 0.0286(13) 0.0366(15) 0.0228(13) -0.0041(11) 0.0080(10) 0.0105(11)
C22 0.0177(16) 0.0291(18) 0.0291(18) 0.0074(15) 0.0063(14) 0.0021(13)
O23 0.0236(11) 0.0158(11) 0.0192(12) -0.0018(9) 0.0046(9) 0.0011(9)
C24 0.0188(16) 0.0185(17) 0.0298(19) 0.0008(14) 0.0045(14) -0.0003(12)
O25 0.0443(15) 0.0263(14) 0.0359(15) 0.0066(11) 0.0180(12) 0.0018(11)
C26 0.0247(17) 0.0225(19) 0.036(2) 0.0028(16) 0.0052(15) 0.0019(14)
O27 0.0162(10) 0.0220(11) 0.0191(11) 0.0008(9) 0.0046(9) -0.0019(9)
C28 0.0155(15) 0.0140(15) 0.0229(17) -0.0008(13) 0.0001(13) -0.0014(12)
O29 0.0219(11) 0.0274(13) 0.0200(12) -0.0009(10) -0.0011(9) -0.0021(10)
C30 0.0273(18) 0.036(2) 0.0303(19) -0.0057(16) 0.0069(15) -0.0147(15)
C31 0.0164(15) 0.0157(16) 0.0228(16) -0.0008(13) 0.0037(13) -0.0024(11)
O32 0.0172(10) 0.0156(11) 0.0241(12) 0.0002(9) 0.0020(9) 0.0016(9)
C33 0.0262(17) 0.0246(17) 0.0245(18) 0.0030(15) 0.0121(15) 0.0051(14)
O34 0.0288(13) 0.0263(13) 0.0309(14) 0.0006(11) -0.0051(11) 0.0026(10)
C35 0.0269(18) 0.0231(18) 0.041(2) 0.0013(16) 0.0074(16) 0.0014(14)
O1B 0.0130(10) 0.0178(11) 0.0193(12) -0.0041(9) 0.0005(9) 0.0003(8)
C2B 0.0146(14) 0.0195(16) 0.0137(14) -0.0003(12) 0.0056(12) 0.0030(12)
C3B 0.0157(14) 0.0179(15) 0.0118(15) -0.0016(12) 0.0016(12) -0.0012(11)
C4B 0.0189(15) 0.0112(15) 0.0152(15) -0.0016(12) 0.0047(12) -0.0003(11)
C5B 0.0155(14) 0.0151(15) 0.0153(15) -0.0002(12) 0.0027(12) 0.0005(11)
C6B 0.0153(14) 0.0181(16) 0.0188(15) 0.0012(13) 0.0037(12) 0.0005(12)
S7B 0.0209(4) 0.0212(4) 0.0163(4) -0.0024(3) 0.0054(3) 0.0040(3)
C8B 0.0178(15) 0.0153(16) 0.0238(18) -0.0040(13) -0.0030(13) -0.0006(12)
O9B 0.0220(11) 0.0299(12) 0.0180(12) 0.0017(10) 0.0042(9) 0.0029(10)
C10B 0.0240(17) 0.0262(17) 0.0213(17) -0.0014(14) 0.0063(14) 0.0060(14)
O11B 0.0294(12) 0.0218(12) 0.0304(13) -0.0054(10) 0.0142(10) -0.0012(9)
C12B 0.042(2) 0.0240(19) 0.041(2) -0.0099(17) 0.0164(18) -0.0042(16)
C13B 0.0191(16) 0.0314(19) 0.0273(18) -0.0058(16) 0.0031(14) 0.0113(14)
C14B 0.0253(18) 0.033(2) 0.034(2) -0.0077(16) 0.0120(16) 0.0050(15)
C15B 0.034(2) 0.041(2) 0.060(3) -0.016(2) 0.026(2) 0.0000(17)
C16B 0.0179(18) 0.048(3) 0.074(3) -0.034(2) 0.0149(19) -0.0042(17)
C17B 0.030(2) 0.064(3) 0.041(2) -0.026(2) -0.0047(18) 0.011(2)
C18B 0.0300(19) 0.043(2) 0.029(2) -0.0106(17) 0.0065(16) 0.0098(16)
O19B 0.0126(10) 0.0229(11) 0.0168(11) -0.0025(9) 0.0033(8) -0.0028(9)
C20B 0.0181(15) 0.0174(16) 0.0258(18) -0.0012(13) 0.0092(13) 0.0000(12)
O21B 0.0309(13) 0.0450(16) 0.0246(14) 0.0014(12) 0.0098(11) -0.0151(12)
C22B 0.0177(16) 0.0269(18) 0.0313(19) -0.0083(15) 0.0062(14) -0.0042(13)
O23B 0.0195(10) 0.0153(11) 0.0163(11) 0.0023(9) 0.0038(9) -0.0016(8)
C24B 0.0143(15) 0.0164(15) 0.0251(18) -0.0047(13) 0.0017(13) 0.0011(12)
O25B 0.0422(14) 0.0259(13) 0.0290(13) -0.0067(10) 0.0212(12) -0.0044(11)
C26B 0.0229(17) 0.0187(17) 0.034(2) 0.0005(15) 0.0084(15) -0.0005(13)
O27B 0.0134(10) 0.0208(12) 0.0189(11) -0.0005(9) 0.0009(9) 0.0020(8)
C28B 0.0128(14) 0.0137(15) 0.0192(16) 0.0029(12) 0.0000(12) 0.0002(11)
O29B 0.0201(11) 0.0296(13) 0.0208(12) 0.0059(10) 0.0013(9) 0.0028(10)
C30B 0.0176(16) 0.0254(17) 0.0295(19) 0.0028(14) 0.0072(14) 0.0036(13)
C31B 0.0190(15) 0.0195(16) 0.0236(17) 0.0017(13) -0.0003(13) -0.0032(12)
O32B 0.0217(11) 0.0138(11) 0.0279(13) 0.0004(9) 0.0001(10) -0.0040(9)
C33B 0.0167(15) 0.0205(16) 0.0302(19) -0.0067(15) 0.0037(15) -0.0023(13)
O34B 0.0378(14) 0.0262(14) 0.0397(16) -0.0001(12) -0.0131(12) -0.0062(11)
C35B 0.0260(18) 0.0200(17) 0.045(2) -0.0004(16) 0.0028(16) -0.0045(14)

loop_
_atom_type_symbol
_atom_type_description
_atom_type_scat_dispersion_real
_atom_type_scat_dispersion_imag
_atom_type_scat_source
C C 0.0033 0.0016 'International Tables Vol C Tables 4.2.6.8 and 6.1.1.4'
H H 0 0 'International Tables Vol C Tables 4.2.6.8 and 6.1.1.4'
O O 0.0106 0.006 'International Tables Vol C Tables 4.2.6.8 and 6.1.1.4'
S S 0.1246 0.1234 'International Tables Vol C Tables 4.2.6.8 and 6.1.1.4'

loop_
_geom_angle_atom_site_label_1
_geom_angle_atom_site_label_2
_geom_angle_atom_site_label_3
_geom_angle
C2 O1 C6 111.0(2)
O1 C2 C3 108.4(2)
O1 C2 S7 107.72(19)
C3 C2 S7 110.8(2)
O1 C2 H2 109.9
C3 C2 H2 109.9
S7 C2 H2 109.9
O19 C3 C2 107.3(2)
O19 C3 C4 109.4(2)
C2 C3 C4 109.8(2)
O19 C3 H3 110.1
C2 C3 H3 110.1
C4 C3 H3 110.1
O23 C4 C5 109.6(2)
O23 C4 C3 105.7(2)
C5 C4 C3 109.8(2)
O23 C4 H4 110.5
C5 C4 H4 110.5
C3 C4 H4 110.5
O27 C5 C4 106.8(2)
O27 C5 C6 108.0(2)
C4 C5 C6 111.4(2)
O27 C5 H5 110.2
C4 C5 H5 110.2
C6 C5 H5 110.2
O1 C6 C31 106.8(2)
O1 C6 C5 109.0(2)
C31 C6 C5 111.4(2)
O1 C6 H6 109.9
C31 C6 H6 109.9
C5 C6 H6 109.9
C8 S7 C2 98.82(15)
O9 C8 C10 121.8(3)
O9 C8 S7 125.0(2)
C10 C8 S7 113.3(2)
O11 C10 C13 109.7(2)
O11 C10 C8 110.8(3)
C13 C10 C8 109.5(3)
O11 C10 H10 108.9
C13 C10 H10 108.9
C8 C10 H10 108.9
C10 O11 C12 113.0(3)
O11 C12 H12A 109.5
O11 C12 H12B 109.5
H12A C12 H12B 109.5
O11 C12 H12C 109.5
H12A C12 H12C 109.5
H12B C12 H12C 109.5
C18 C13 C14 118.8(3)
C18 C13 C10 120.9(3)
C14 C13 C10 120.3(3)
C15 C14 C13 120.5(4)
C15 C14 H14 119.7
C13 C14 H14 119.7
C14 C15 C16 120.1(4)
C14 C15 H15 119.9
C16 C15 H15 119.9
C17 C16 C15 120.6(4)
C17 C16 H16 119.7
C15 C16 H16 119.7
C16 C17 C18 119.2(4)
C16 C17 H17 120.4
C18 C17 H17 120.4
C13 C18 C17 120.8(4)
C13 C18 H18 119.6
C17 C18 H18 119.6
C20 O19 C3 117.0(2)
O21 C20 O19 123.3(3)
O21 C20 C22 125.7(3)
O19 C20 C22 111.0(3)
C20 C22 H22A 109.5
C20 C22 H22B 109.5
H22A C22 H22B 109.5
C20 C22 H22C 109.5
H22A C22 H22C 109.5
H22B C22 H22C 109.5
C24 O23 C4 119.3(2)
O25 C24 O23 124.1(3)
O25 C24 C26 125.3(3)
O23 C24 C26 110.5(3)
C24 C26 H26A 109.5
C24 C26 H26B 109.5
H26A C26 H26B 109.5
C24 C26 H26C 109.5
H26A C26 H26C 109.5
H26B C26 H26C 109.5
C28 O27 C5 117.9(2)
O29 C28 O27 123.3(3)
O29 C28 C30 125.9(3)
O27 C28 C30 110.8(3)
C28 C30 H30A 109.5
C28 C30 H30B 109.5
H30A C30 H30B 109.5
C28 C30 H30C 109.5
H30A C30 H30C 109.5
H30B C30 H30C 109.5
O32 C31 C6 107.3(2)
O32 C31 H31A 110.3
C6 C31 H31A 110.3
O32 C31 H31B 110.3
C6 C31 H31B 110.3
H31A C31 H31B 108.5
C33 O32 C31 114.9(2)
O34 C33 O32 123.3(3)
O34 C33 C35 125.4(3)
O32 C33 C35 111.3(3)
C33 C35 H35A 109.5
C33 C35 H35B 109.5
H35A C35 H35B 109.5
C33 C35 H35C 109.5
H35A C35 H35C 109.5
H35B C35 H35C 109.5
C2B O1B C6B 112.4(2)
O1B C2B C3B 110.8(2)
O1B C2B S7B 105.54(19)
C3B C2B S7B 110.45(19)
O1B C2B H2B 110
C3B C2B H2B 110
S7B C2B H2B 110
O19B C3B C2B 107.1(2)
O19B C3B C4B 108.9(2)
C2B C3B C4B 109.5(2)
O19B C3B H3B 110.4
C2B C3B H3B 110.4
C4B C3B H3B 110.4
O23B C4B C5B 109.8(2)
O23B C4B C3B 107.0(2)
C5B C4B C3B 108.5(2)
O23B C4B H4B 110.5
C5B C4B H4B 110.5
C3B C4B H4B 110.5
O27B C5B C4B 107.6(2)
O27B C5B C6B 108.3(2)
C4B C5B C6B 111.0(2)
O27B C5B H5B 110
C4B C5B H5B 110
C6B C5B H5B 110
O1B C6B C31B 106.0(2)
O1B C6B C5B 110.4(2)
C31B C6B C5B 110.6(3)
O1B C6B H6B 109.9
C31B C6B H6B 109.9
C5B C6B H6B 109.9
C8B S7B C2B 99.76(14)
O9B C8B C10B 122.1(3)
O9B C8B S7B 125.2(2)
C10B C8B S7B 112.6(2)
O11B C10B C13B 109.8(3)
O11B C10B C8B 110.8(3)
C13B C10B C8B 107.3(3)
O11B C10B H10B 109.6
C13B C10B H10B 109.6
C8B C10B H10B 109.6
C10B O11B C12B 112.7(3)
O11B C12B H12D 109.5
O11B C12B H12E 109.5
H12D C12B H12E 109.5
O11B C12B H12F 109.5
H12D C12B H12F 109.5
H12E C12B H12F 109.5
C14B C13B C18B 119.5(4)
C14B C13B C10B 122.3(3)
C18B C13B C10B 118.2(3)
C13B C14B C15B 120.1(4)
C13B C14B H14B 119.9
C15B C14B H14B 119.9
C16B C15B C14B 120.9(4)
C16B C15B H15B 119.5
C14B C15B H15B 119.5
C15B C16B C17B 119.8(4)
C15B C16B H16B 120.1
C17B C16B H16B 120.1
C16B C17B C18B 119.5(4)
C16B C17B H17B 120.2
C18B C17B H17B 120.2
C13B C18B C17B 120.2(4)
C13B C18B H18B 119.9
C17B C18B H18B 119.9
C20B O19B C3B 117.8(2)
O21B C20B O19B 123.4(3)
O21B C20B C22B 126.1(3)
O19B C20B C22B 110.5(3)
C20B C22B H22D 109.5
C20B C22B H22E 109.5
H22D C22B H22E 109.5
C20B C22B H22F 109.5
H22D C22B H22F 109.5
H22E C22B H22F 109.5
C24B O23B C4B 118.6(2)
O25B C24B O23B 123.8(3)
O25B C24B C26B 124.8(3)
O23B C24B C26B 111.4(3)
C24B C26B H26D 109.5
C24B C26B H26E 109.5
H26D C26B H26E 109.5
C24B C26B H26F 109.5
H26D C26B H26F 109.5
H26E C26B H26F 109.5
C28B O27B C5B 118.3(2)
O29B C28B O27B 123.3(3)
O29B C28B C30B 126.5(3)
O27B C28B C30B 110.2(3)
C28B C30B H30D 109.5
C28B C30B H30E 109.5
H30D C30B H30E 109.5
C28B C30B H30F 109.5
H30D C30B H30F 109.5
H30E C30B H30F 109.5
O32B C31B C6B 107.3(2)
O32B C31B H31C 110.2
C6B C31B H31C 110.2
O32B C31B H31D 110.2
C6B C31B H31D 110.2
H31C C31B H31D 108.5
C33B O32B C31B 114.7(3)
O34B C33B O32B 122.6(3)
O34B C33B C35B 125.2(3)
O32B C33B C35B 112.1(3)
C33B C35B H35D 109.5
C33B C35B H35E 109.5
H35D C35B H35E 109.5
C33B C35B H35F 109.5
H35D C35B H35F 109.5
H35E C35B H35F 109.5

loop_
_geom_bond_atom_site_label_1
_geom_bond_atom_site_label_2
_geom_bond_distance
O1 C2 1.419(3)
O1 C6 1.438(3)
C2 C3 1.521(4)
C2 S7 1.812(3)
C2 H2 0.98
C3 O19 1.439(3)
C3 C4 1.522(4)
C3 H3 0.98
C4 O23 1.444(4)
C4 C5 1.517(4)
C4 H4 0.98
C5 O27 1.444(3)
C5 C6 1.537(4)
C5 H5 0.98
C6 C31 1.506(4)
C6 H6 0.98
S7 C8 1.791(3)
C8 O9 1.203(4)
C8 C10 1.537(4)
C10 O11 1.406(4)
C10 C13 1.512(4)
C10 H10 0.98
O11 C12 1.439(4)
C12 H12A 0.96
C12 H12B 0.96
C12 H12C 0.96
C13 C18 1.383(5)
C13 C14 1.392(5)
C14 C15 1.379(5)
C14 H14 0.93
C15 C16 1.382(6)
C15 H15 0.93
C16 C17 1.371(6)
C16 H16 0.93
C17 C18 1.402(6)
C17 H17 0.93
C18 H18 0.93
O19 C20 1.365(4)
C20 O21 1.194(4)
C20 C22 1.486(4)
C22 H22A 0.96
C22 H22B 0.96
C22 H22C 0.96
O23 C24 1.355(4)
C24 O25 1.199(4)
C24 C26 1.500(4)
C26 H26A 0.96
C26 H26B 0.96
C26 H26C 0.96
O27 C28 1.361(4)
C28 O29 1.197(4)
C28 C30 1.485(4)
C30 H30A 0.96
C30 H30B 0.96
C30 H30C 0.96
C31 O32 1.451(4)
C31 H31A 0.97
C31 H31B 0.97
O32 C33 1.344(4)
C33 O34 1.201(4)
C33 C35 1.496(5)
C35 H35A 0.96
C35 H35B 0.96
C35 H35C 0.96
O1B C2B 1.412(4)
O1B C6B 1.428(3)
C2B C3B 1.520(4)
C2B S7B 1.820(3)
C2B H2B 0.98
C3B O19B 1.432(3)
C3B C4B 1.530(4)
C3B H3B 0.98
C4B O23B 1.442(4)
C4B C5B 1.519(4)
C4B H4B 0.98
C5B O27B 1.438(3)
C5B C6B 1.528(4)
C5B H5B 0.98
C6B C31B 1.500(4)
C6B H6B 0.98
S7B C8B 1.786(3)
C8B O9B 1.200(4)
C8B C10B 1.538(4)
C10B O11B 1.402(4)
C10B C13B 1.525(5)
C10B H10B 0.98
O11B C12B 1.426(4)
C12B H12D 0.96
C12B H12E 0.96
C12B H12F 0.96
C13B C14B 1.371(5)
C13B C18B 1.391(5)
C14B C15B 1.382(5)
C14B H14B 0.93
C15B C16B 1.372(6)
C15B H15B 0.93
C16B C17B 1.380(7)
C16B H16B 0.93
C17B C18B 1.396(6)
C17B H17B 0.93
C18B H18B 0.93
O19B C20B 1.367(3)
C20B O21B 1.195(4)
C20B C22B 1.486(4)
C22B H22D 0.96
C22B H22E 0.96
C22B H22F 0.96
O23B C24B 1.361(4)
C24B O25B 1.195(4)
C24B C26B 1.498(4)
C26B H26D 0.96
C26B H26E 0.96
C26B H26F 0.96
O27B C28B 1.359(3)
C28B O29B 1.200(4)
C28B C30B 1.494(4)
C30B H30D 0.96
C30B H30E 0.96
C30B H30F 0.96
C31B O32B 1.444(4)
C31B H31C 0.97
C31B H31D 0.97
O32B C33B 1.334(4)
C33B O34B 1.203(4)
C33B C35B 1.498(5)
C35B H35D 0.96
C35B H35E 0.96
C35B H35F 0.96

loop_
_geom_torsion_atom_site_label_1
_geom_torsion_atom_site_label_2
_geom_torsion_atom_site_label_3
_geom_torsion_atom_site_label_4
_geom_torsion
C6 O1 C2 C3 -67.4(3)
C6 O1 C2 S7 172.63(18)
O1 C2 C3 O19 180.0(2)
S7 C2 C3 O19 -62.0(3)
O1 C2 C3 C4 61.1(3)
S7 C2 C3 C4 179.19(19)
O19 C3 C4 O23 71.1(3)
C2 C3 C4 O23 -171.4(2)
O19 C3 C4 C5 -170.8(2)
C2 C3 C4 C5 -53.2(3)
O23 C4 C5 O27 -76.1(3)
C3 C4 C5 O27 168.2(2)
O23 C4 C5 C6 166.2(2)
C3 C4 C5 C6 50.5(3)
C2 O1 C6 C31 -175.7(2)
C2 O1 C6 C5 63.8(3)
O27 C5 C6 O1 -171.8(2)
C4 C5 C6 O1 -54.8(3)
O27 C5 C6 C31 70.6(3)
C4 C5 C6 C31 -172.4(2)
O1 C2 S7 C8 -121.2(2)
C3 C2 S7 C8 120.3(2)
C2 S7 C8 O9 -0.8(3)
C2 S7 C8 C10 179.9(2)
O9 C8 C10 O11 172.3(3)
S7 C8 C10 O11 -8.3(3)
O9 C8 C10 C13 -66.4(4)
S7 C8 C10 C13 112.9(3)
C13 C10 O11 C12 151.1(3)
C8 C10 O11 C12 -87.8(3)
O11 C10 C13 C18 -130.9(3)
C8 C10 C13 C18 107.2(3)
O11 C10 C13 C14 51.2(4)
C8 C10 C13 C14 -70.7(4)
C18 C13 C14 C15 0.2(5)
C10 C13 C14 C15 178.2(3)
C13 C14 C15 C16 -1.2(5)
C14 C15 C16 C17 2.3(6)
C15 C16 C17 C18 -2.3(6)
C14 C13 C18 C17 -0.3(5)
C10 C13 C18 C17 -178.3(3)
C16 C17 C18 C13 1.3(5)
C2 C3 O19 C20 126.7(3)
C4 C3 O19 C20 -114.2(3)
C3 O19 C20 O21 10.2(4)
C3 O19 C20 C22 -169.0(2)
C5 C4 O23 C24 109.6(3)
C3 C4 O23 C24 -132.1(3)
C4 O23 C24 O25 -9.7(4)
C4 O23 C24 C26 168.5(2)
C4 C5 O27 C28 137.8(3)
C6 C5 O27 C28 -102.2(3)
C5 O27 C28 O29 -0.2(4)
C5 O27 C28 C30 178.6(3)
O1 C6 C31 O32 59.7(3)
C5 C6 C31 O32 178.5(2)
C6 C31 O32 C33 -175.9(2)
C31 O32 C33 O34 -2.7(4)
C31 O32 C33 C35 175.9(3)
C6B O1B C2B C3B -61.8(3)
C6B O1B C2B S7B 178.66(18)
O1B C2B C3B O19B 177.0(2)
S7B C2B C3B O19B -66.4(3)
O1B C2B C3B C4B 59.1(3)
S7B C2B C3B C4B 175.64(19)
O19B C3B C4B O23B 69.8(3)
C2B C3B C4B O23B -173.4(2)
O19B C3B C4B C5B -171.8(2)
C2B C3B C4B C5B -55.0(3)
O23B C4B C5B O27B -71.1(3)
C3B C4B C5B O27B 172.3(2)
O23B C4B C5B C6B 170.5(2)
C3B C4B C5B C6B 53.9(3)
C2B O1B C6B C31B 179.4(2)
C2B O1B C6B C5B 59.6(3)
O27B C5B C6B O1B -173.7(2)
C4B C5B C6B O1B -55.8(3)
O27B C5B C6B C31B 69.3(3)
C4B C5B C6B C31B -172.8(2)
O1B C2B S7B C8B -126.3(2)
C3B C2B S7B C8B 113.9(2)
C2B S7B C8B O9B 4.1(3)
C2B S7B C8B C10B -173.7(2)
O9B C8B C10B O11B 158.6(3)
S7B C8B C10B O11B -23.6(3)
O9B C8B C10B C13B -81.5(4)
S7B C8B C10B C13B 96.3(3)
C13B C10B O11B C12B 156.6(3)
C8B C10B O11B C12B -85.0(3)
O11B C10B C13B C14B 30.4(4)
C8B C10B C13B C14B -90.1(4)
O11B C10B C13B C18B -151.4(3)
C8B C10B C13B C18B 88.1(4)
C18B C13B C14B C15B 0.5(5)
C10B C13B C14B C15B 178.6(3)
C13B C14B C15B C16B -0.7(5)
C14B C15B C16B C17B 0.4(6)
C15B C16B C17B C18B 0.0(6)
C14B C13B C18B C17B -0.1(5)
C10B C13B C18B C17B -178.3(3)
C16B C17B C18B C13B -0.2(5)
C2B C3B O19B C20B 119.8(3)
C4B C3B O19B C20B -121.9(3)
C3B O19B C20B O21B 5.2(4)
C3B O19B C20B C22B -174.0(2)
C5B C4B O23B C24B 104.3(3)
C3B C4B O23B C24B -138.1(2)
C4B O23B C24B O25B -1.6(4)
C4B O23B C24B C26B 177.5(2)
C4B C5B O27B C28B 140.3(2)
C6B C5B O27B C28B -99.6(3)
C5B O27B C28B O29B -5.6(4)
C5B O27B C28B C30B 172.9(2)
O1B C6B C31B O32B 65.4(3)
C5B C6B C31B O32B -174.9(2)
C6B C31B O32B C33B -173.0(2)
C31B O32B C33B O34B -0.1(4)
C31B O32B C33B C35B -179.9(3)

loop_
_cod_related_entry_id
_cod_related_entry_code
_cod_related_entry_database
1 30651653 ChemSpider
